data_4072644
loop_
_publ_author_name
'Nikiforov, Grigory B.'
'Crewdson, Patrick'
'Gambarotta, Sandro'
'Korobkov, Ilia'
'Budzelaar, Peter H. M.'

_publ_section_title
;
 Reduction of Titanium Supported by a\s-/\p-Bonded Tripyrrole
 Ligand:&#x00A0; Ligand C&#x2212;N Bond Cleavage and Coordination of
 Olefin and Arene with an Inverse Sandwich Structure
;
_journal_issue 1
_journal_name_full Organometallics
_journal_page_first 48
_journal_paper_doi 10.1021/om060908j
_journal_volume 26
_journal_year 2007
_chemical_formula_sum 'C56 H50 K N3 O2 Ti'
_chemical_formula_weight 883.99
_chemical_name_systematic
; 
 ? 
;
_space_group_IT_number 4
_symmetry_cell_setting monoclinic
_symmetry_space_group_name_Hall 'P 2yb'
_symmetry_space_group_name_H-M 'P 1 21 1'
_atom_sites_solution_hydrogens geom
_atom_sites_solution_primary direct
_atom_sites_solution_secondary difmap
_audit_creation_method SHELXL-97
_cell_angle_alpha 90.00
_cell_angle_beta 101.51(3)
_cell_angle_gamma 90.00
_cell_formula_units_Z 2
_cell_length_a 12.50(2)
_cell_length_b 9.136(16)
_cell_length_c 20.49(3)
_cell_measurement_reflns_used 217
_cell_measurement_temperature 200(2)
_cell_measurement_theta_max 24.80
_cell_measurement_theta_min 1.66
_cell_volume 2293(6)
_computing_cell_refinement 'SMART, Bruker (2000)'
_computing_data_collection 'SMART, Bruker (2000)'
_computing_data_reduction 'XPREP, Bruker (2000)'
_computing_molecular_graphics 'SHELXTL, Bruker (2000)'
_computing_publication_material 'SHELXTL, Bruker (2000)'
_computing_structure_refinement 'SHELXL-97 (Sheldrick, 1997)'
_computing_structure_solution 'SHELXS-97 (Sheldrick, 1990)'
_diffrn_ambient_temperature 200(2)
_diffrn_measured_fraction_theta_full 0.979
_diffrn_measured_fraction_theta_max 0.979
_diffrn_measurement_device_type 'CCD area detector'
_diffrn_measurement_method 'phi and omega scans'
_diffrn_radiation_monochromator graphite
_diffrn_radiation_source 'fine-focus sealed tube'
_diffrn_radiation_type MoK\a
_diffrn_radiation_wavelength 0.71073
_diffrn_reflns_av_R_equivalents 0.0378
_diffrn_reflns_av_sigmaI/netI 0.0570
_diffrn_reflns_limit_h_max 14
_diffrn_reflns_limit_h_min -14
_diffrn_reflns_limit_k_max 10
_diffrn_reflns_limit_k_min -10
_diffrn_reflns_limit_l_max 24
_diffrn_reflns_limit_l_min -24
_diffrn_reflns_number 16686
_diffrn_reflns_theta_full 24.80
_diffrn_reflns_theta_max 24.80
_diffrn_reflns_theta_min 1.66
_diffrn_standards_decay_% <1
_exptl_absorpt_coefficient_mu 0.323
_exptl_absorpt_correction_T_max 0.9684
_exptl_absorpt_correction_T_min 0.9381
_exptl_absorpt_correction_type multi-scan
_exptl_absorpt_process_details 'SADABS, Bruker (2000)'
_exptl_crystal_colour green
_exptl_crystal_density_diffrn 1.280
_exptl_crystal_density_meas ?
_exptl_crystal_density_method 'not measured'
_exptl_crystal_description block
_exptl_crystal_F_000 928
_exptl_crystal_size_max 0.20
_exptl_crystal_size_mid 0.15
_exptl_crystal_size_min 0.10
_refine_diff_density_max 0.524
_refine_diff_density_min -0.232
_refine_diff_density_rms 0.066
_refine_ls_abs_structure_details 'Flack H D (1983), Acta Cryst. A39, 876-881'
_refine_ls_abs_structure_Flack 0.00(4)
_refine_ls_extinction_method none
_refine_ls_goodness_of_fit_ref 1.003
_refine_ls_hydrogen_treatment constr
_refine_ls_matrix_type full
_refine_ls_number_parameters 569
_refine_ls_number_reflns 7740
_refine_ls_number_restraints 1
_refine_ls_restrained_S_all 1.003
_refine_ls_R_factor_all 0.0690
_refine_ls_R_factor_gt 0.0527
_refine_ls_shift/su_max 0.001
_refine_ls_shift/su_mean 0.001
_refine_ls_structure_factor_coef Fsqd
_refine_ls_weighting_details 'calc w=1/[\s^2^(Fo^2^)+(0.0694P)^2^+1.5336P] where P=(Fo^2^+2Fc^2^)/3'
_refine_ls_weighting_scheme calc
_refine_ls_wR_factor_gt 0.1226
_refine_ls_wR_factor_ref 0.1322
_reflns_number_gt 6476
_reflns_number_total 7740
_reflns_threshold_expression >2sigma(I)
_cod_data_source_file om060908jsi20061004_121219.cif
_cod_data_source_block sg3014
_cod_depositor_comments
;
The following automatic conversions were performed:

'_symmetry_cell_setting' value 'Monoclinic' changed to 'monoclinic'
according to /home/saulius/struct/CIF-dictionaries/cif_core.dic
dictionary named 'cif_core.dic' version 2.4.1 from 2010-06-29.

Automatic conversion script
Id: cif_fix_values 1715 2011-07-08 13:25:40Z adriana 

The following automatic conversions were performed:

'_exptl_crystal_density_meas' value 'n/a' was changed to '?' - the
value is perceived as not measured.

Automatic conversion script
Id: cif_fix_values 3008 2015-01-20 13:52:24Z robertas 
;
_cod_original_cell_volume 2293(7)
_cod_original_sg_symbol_H-M P2(1)
_cod_database_code 4072644

loop_
_symmetry_equiv_pos_as_xyz
'x, y, z'
'-x, y+1/2, -z'

loop_
_atom_site_label
_atom_site_type_symbol
_atom_site_fract_x
_atom_site_fract_y
_atom_site_fract_z
_atom_site_U_iso_or_equiv
_atom_site_adp_type
_atom_site_occupancy
_atom_site_symmetry_multiplicity
_atom_site_calc_flag
_atom_site_refinement_flags
Ti1 Ti 0.70665(5) 0.61891(7) 0.25376(3) 0.02596(17) Uani 1 1 d .
K1 K 0.97789(8) 0.43800(12) 0.25342(5) 0.0443(3) Uani 1 1 d .
N1 N 0.8109(3) 0.5469(4) 0.33844(16) 0.0284(7) Uani 1 1 d .
N2 N 0.8685(3) 0.7158(4) 0.23385(16) 0.0287(7) Uani 1 1 d .
N3 N 0.7152(3) 0.4721(4) 0.17870(16) 0.0302(8) Uani 1 1 d .
C1 C 0.8293(3) 0.4023(4) 0.35751(19) 0.0305(9) Uani 1 1 d .
H1A H 0.7787 0.3247 0.3454 0.037 Uiso 1 1 calc R
C2 C 0.9314(4) 0.3876(5) 0.3966(2) 0.0364(10) Uani 1 1 d .
H2A H 0.9636 0.2995 0.4159 0.044 Uiso 1 1 calc R
C3 C 0.9804(3) 0.5291(5) 0.4028(2) 0.0354(10) Uani 1 1 d .
H3A H 1.0509 0.5539 0.4271 0.042 Uiso 1 1 calc R
C4 C 0.9046(3) 0.6228(5) 0.36625(17) 0.0284(8) Uani 1 1 d .
C5 C 0.8992(3) 0.7867(4) 0.3551(2) 0.0291(9) Uani 1 1 d .
C6 C 1.0133(3) 0.8603(5) 0.3652(2) 0.0342(9) Uani 1 1 d .
C7 C 1.0461(4) 0.9402(6) 0.3146(2) 0.0541(13) Uani 1 1 d .
H7A H 0.9999 0.9458 0.2718 0.065 Uiso 1 1 calc R
C8 C 1.1462(5) 1.0115(7) 0.3267(3) 0.0744(19) Uani 1 1 d .
H8A H 1.1676 1.0667 0.2921 0.089 Uiso 1 1 calc R
C9 C 1.2153(5) 1.0030(7) 0.3886(3) 0.0640(15) Uani 1 1 d .
H9A H 1.2848 1.0491 0.3962 0.077 Uiso 1 1 calc R
C10 C 1.1812(4) 0.9257(6) 0.4395(2) 0.0498(12) Uani 1 1 d .
H10A H 1.2273 0.9191 0.4823 0.060 Uiso 1 1 calc R
C11 C 1.0809(3) 0.8594(5) 0.4275(2) 0.0384(10) Uani 1 1 d .
H11A H 1.0570 0.8112 0.4631 0.046 Uiso 1 1 calc R
C12 C 0.8357(3) 0.8612(5) 0.40334(19) 0.0301(9) Uani 1 1 d .
C13 C 0.7956(4) 0.7828(5) 0.4513(2) 0.0393(11) Uani 1 1 d .
H13A H 0.8054 0.6797 0.4540 0.047 Uiso 1 1 calc R
C14 C 0.7418(4) 0.8521(6) 0.4949(2) 0.0477(12) Uani 1 1 d .
H14A H 0.7160 0.7966 0.5279 0.057 Uiso 1 1 calc R
C15 C 0.7249(4) 1.0022(5) 0.4913(2) 0.0460(12) Uani 1 1 d .
H15A H 0.6852 1.0492 0.5203 0.055 Uiso 1 1 calc R
C16 C 0.7663(4) 1.0826(5) 0.4450(2) 0.0412(11) Uani 1 1 d .
H16A H 0.7575 1.1859 0.4431 0.049 Uiso 1 1 calc R
C17 C 0.8207(4) 1.0125(5) 0.4015(2) 0.0346(10) Uani 1 1 d .
H17A H 0.8485 1.0687 0.3696 0.041 Uiso 1 1 calc R
C18 C 0.8361(3) 0.8027(4) 0.28269(19) 0.0271(9) Uani 1 1 d .
C19 C 0.7400(3) 0.8796(4) 0.25501(19) 0.0303(9) Uani 1 1 d .
H19A H 0.7004 0.9450 0.2774 0.036 Uiso 1 1 calc R
C20 C 0.7146(3) 0.8390(4) 0.18672(19) 0.0275(9) Uani 1 1 d .
H20A H 0.6539 0.8715 0.1544 0.033 Uiso 1 1 calc R
C21 C 0.7966(3) 0.7416(4) 0.17602(18) 0.0274(9) Uani 1 1 d .
C22 C 0.8010(3) 0.6523(4) 0.1133(2) 0.0309(9) Uani 1 1 d .
C23 C 0.7116(3) 0.7063(5) 0.05416(19) 0.0310(9) Uani 1 1 d .
C24 C 0.6185(3) 0.6280(6) 0.02996(19) 0.0374(9) Uani 1 1 d .
H24A H 0.6070 0.5370 0.0500 0.045 Uiso 1 1 calc R
C25 C 0.5403(4) 0.6796(6) -0.0235(2) 0.0454(12) Uani 1 1 d .
H25A H 0.4762 0.6239 -0.0392 0.054 Uiso 1 1 calc R
C26 C 0.5551(4) 0.8097(6) -0.0537(2) 0.0447(12) Uani 1 1 d .
H26A H 0.5028 0.8441 -0.0907 0.054 Uiso 1 1 calc R
C27 C 0.6478(4) 0.8893(6) -0.0290(2) 0.0517(13) Uani 1 1 d .
H27A H 0.6593 0.9799 -0.0494 0.062 Uiso 1 1 calc R
C28 C 0.7242(4) 0.8405(5) 0.0246(2) 0.0445(11) Uani 1 1 d .
H28A H 0.7863 0.8993 0.0415 0.053 Uiso 1 1 calc R
C29 C 0.9130(3) 0.6631(4) 0.0923(2) 0.0325(10) Uani 1 1 d .
C30 C 1.0022(3) 0.7387(5) 0.1277(2) 0.0405(10) Uani 1 1 d .
H30A H 0.9962 0.7883 0.1676 0.049 Uiso 1 1 calc R
C31 C 1.0998(4) 0.7428(6) 0.1057(3) 0.0532(13) Uani 1 1 d .
H31A H 1.1593 0.7969 0.1303 0.064 Uiso 1 1 calc R
C32 C 1.1123(4) 0.6703(6) 0.0491(3) 0.0501(14) Uani 1 1 d .
H32A H 1.1805 0.6714 0.0353 0.060 Uiso 1 1 calc R
C33 C 1.0249(4) 0.5961(7) 0.0127(2) 0.0551(14) Uani 1 1 d .
H33A H 1.0318 0.5478 -0.0273 0.066 Uiso 1 1 calc R
C34 C 0.9266(4) 0.5914(6) 0.0342(2) 0.0442(12) Uani 1 1 d .
H34A H 0.8671 0.5384 0.0088 0.053 Uiso 1 1 calc R
C35 C 0.7813(3) 0.4935(4) 0.13175(19) 0.0304(9) Uani 1 1 d .
C36 C 0.8106(4) 0.3604(5) 0.1096(2) 0.0403(11) Uani 1 1 d .
H36A H 0.8545 0.3442 0.0774 0.048 Uiso 1 1 calc R
C37 C 0.7626(4) 0.2517(5) 0.1440(2) 0.0461(12) Uani 1 1 d .
H37A H 0.7688 0.1488 0.1393 0.055 Uiso 1 1 calc R
C38 C 0.7066(4) 0.3212(5) 0.1848(2) 0.0360(10) Uani 1 1 d .
H38A H 0.6668 0.2736 0.2136 0.043 Uiso 1 1 calc R
C39 C 0.5478(3) 0.6711(4) 0.2724(2) 0.0314(9) Uani 1 1 d .
H39A H 0.5891 0.7227 0.3092 0.038 Uiso 1 1 calc R
C40 C 0.5572(3) 0.5137(4) 0.2729(2) 0.0288(9) Uani 1 1 d .
H40A H 0.5685 0.4648 0.2339 0.035 Uiso 1 1 calc R
C41 C 0.4808(3) 0.7569(5) 0.2204(2) 0.0315(9) Uani 1 1 d .
C42 C 0.4516(4) 0.7130(5) 0.1533(2) 0.0406(11) Uani 1 1 d .
H42A H 0.4730 0.6189 0.1410 0.049 Uiso 1 1 calc R
C43 C 0.3929(4) 0.8024(6) 0.1051(2) 0.0513(13) Uani 1 1 d .
H43A H 0.3758 0.7695 0.0602 0.062 Uiso 1 1 calc R
C44 C 0.3587(4) 0.9388(6) 0.1208(3) 0.0564(14) Uani 1 1 d .
H44A H 0.3185 1.0001 0.0872 0.068 Uiso 1 1 calc R
C45 C 0.3831(5) 0.9845(6) 0.1853(3) 0.0640(15) Uani 1 1 d .
H45A H 0.3576 1.0771 0.1968 0.077 Uiso 1 1 calc R
C46 C 0.4449(4) 0.8974(5) 0.2349(2) 0.0463(11) Uani 1 1 d .
H46A H 0.4632 0.9334 0.2792 0.056 Uiso 1 1 calc R
C47 C 0.5494(3) 0.4265(5) 0.3328(2) 0.0334(9) Uani 1 1 d .
C48 C 0.5224(4) 0.2787(5) 0.3268(2) 0.0409(11) Uani 1 1 d .
H48A H 0.5156 0.2329 0.2846 0.049 Uiso 1 1 calc R
C49 C 0.5052(4) 0.1966(5) 0.3801(3) 0.0497(13) Uani 1 1 d .
H49A H 0.4872 0.0958 0.3742 0.060 Uiso 1 1 calc R
C50 C 0.5140(4) 0.2595(5) 0.4417(3) 0.0494(13) Uani 1 1 d .
H50A H 0.4997 0.2037 0.4782 0.059 Uiso 1 1 calc R
C51 C 0.5438(4) 0.4049(5) 0.4502(2) 0.0442(11) Uani 1 1 d .
H51A H 0.5514 0.4486 0.4929 0.053 Uiso 1 1 calc R
C52 C 0.5626(3) 0.4872(5) 0.3971(2) 0.0371(10) Uani 1 1 d .
H52A H 0.5848 0.5863 0.4041 0.045 Uiso 1 1 calc R
C53 C 1.2454(6) 0.6207(13) 0.3169(4) 0.120(3) Uani 1 1 d .
H53A H 1.1944 0.6757 0.3382 0.180 Uiso 1 1 calc R
H53B H 1.2882 0.6891 0.2956 0.180 Uiso 1 1 calc R
H53C H 1.2945 0.5631 0.3506 0.180 Uiso 1 1 calc R
O1 O 1.1881(3) 0.5289(5) 0.2699(3) 0.0928(15) Uani 1 1 d .
C54 C 1.2589(6) 0.4465(12) 0.2361(5) 0.114(3) Uani 1 1 d .
H54A H 1.3013 0.3753 0.2674 0.136 Uiso 1 1 calc R
H54B H 1.3111 0.5137 0.2209 0.136 Uiso 1 1 calc R
C55 C 1.1941(9) 0.3659(10) 0.1768(5) 0.118(4) Uani 1 1 d .
H55A H 1.1504 0.4357 0.1454 0.142 Uiso 1 1 calc R
H55B H 1.2437 0.3122 0.1532 0.142 Uiso 1 1 calc R
O2 O 1.1300(4) 0.2743(6) 0.1999(2) 0.0832(14) Uani 1 1 d .
C56 C 1.0844(8) 0.1735(13) 0.1470(4) 0.143(5) Uani 1 1 d .
H56A H 1.0375 0.1026 0.1636 0.215 Uiso 1 1 calc R
H56B H 1.1437 0.1217 0.1319 0.215 Uiso 1 1 calc R
H56C H 1.0413 0.2281 0.1096 0.215 Uiso 1 1 calc R

loop_
_atom_site_aniso_label
_atom_site_aniso_U_11
_atom_site_aniso_U_22
_atom_site_aniso_U_33
_atom_site_aniso_U_23
_atom_site_aniso_U_13
_atom_site_aniso_U_12
Ti1 0.0251(3) 0.0258(4) 0.0257(3) 0.0004(3) 0.0020(3) -0.0036(3)
K1 0.0387(5) 0.0551(7) 0.0397(5) -0.0006(5) 0.0089(4) 0.0086(5)
N1 0.0278(17) 0.0277(18) 0.0279(17) 0.0032(14) 0.0015(14) -0.0020(14)
N2 0.0245(17) 0.030(2) 0.0298(18) 0.0035(14) 0.0017(14) -0.0072(14)
N3 0.0272(18) 0.028(2) 0.0324(18) -0.0007(14) -0.0003(14) -0.0016(14)
C1 0.035(2) 0.025(2) 0.031(2) 0.0003(16) 0.0075(18) -0.0042(17)
C2 0.046(3) 0.031(2) 0.032(2) 0.0033(18) 0.0064(19) 0.0045(19)
C3 0.030(2) 0.046(3) 0.028(2) -0.0011(18) 0.0006(17) -0.0022(19)
C4 0.0271(18) 0.035(2) 0.0227(18) 0.0033(19) 0.0046(14) -0.002(2)
C5 0.025(2) 0.028(2) 0.033(2) 0.0019(17) 0.0021(17) -0.0048(16)
C6 0.033(2) 0.036(2) 0.034(2) -0.0039(18) 0.0075(18) -0.0110(18)
C7 0.050(3) 0.071(4) 0.039(3) 0.001(3) 0.003(2) -0.024(3)
C8 0.078(4) 0.087(5) 0.058(3) -0.001(3) 0.011(3) -0.053(4)
C9 0.049(3) 0.075(4) 0.067(4) -0.012(3) 0.008(3) -0.030(3)
C10 0.040(3) 0.054(3) 0.049(3) -0.010(2) -0.005(2) -0.008(2)
C11 0.036(2) 0.038(3) 0.041(2) -0.005(2) 0.0061(19) -0.0089(19)
C12 0.029(2) 0.036(2) 0.023(2) -0.0007(17) 0.0006(16) -0.0089(17)
C13 0.044(3) 0.039(3) 0.036(2) 0.0055(19) 0.011(2) -0.005(2)
C14 0.057(3) 0.049(3) 0.041(3) 0.007(2) 0.019(2) -0.001(2)
C15 0.049(3) 0.050(3) 0.041(3) -0.006(2) 0.014(2) 0.004(2)
C16 0.055(3) 0.034(3) 0.036(2) -0.0031(18) 0.012(2) -0.001(2)
C17 0.042(2) 0.031(2) 0.029(2) 0.0014(18) 0.0053(18) -0.0071(19)
C18 0.025(2) 0.027(2) 0.029(2) -0.0007(16) 0.0042(16) -0.0086(16)
C19 0.043(2) 0.025(2) 0.0236(19) -0.0003(16) 0.0085(17) -0.0076(17)
C20 0.022(2) 0.029(2) 0.027(2) 0.0093(17) -0.0030(15) -0.0062(16)
C21 0.026(2) 0.032(2) 0.0239(19) 0.0029(17) 0.0026(16) -0.0084(17)
C22 0.027(2) 0.036(3) 0.029(2) -0.0003(17) 0.0032(16) -0.0045(17)
C23 0.032(2) 0.039(2) 0.024(2) -0.0014(17) 0.0108(17) 0.0018(18)
C24 0.034(2) 0.043(2) 0.035(2) -0.001(2) 0.0052(17) -0.002(2)
C25 0.032(2) 0.058(3) 0.043(3) -0.010(2) 0.000(2) 0.000(2)
C26 0.045(3) 0.055(3) 0.030(2) 0.000(2) -0.004(2) 0.017(2)
C27 0.059(3) 0.047(3) 0.047(3) 0.011(2) 0.007(2) 0.013(2)
C28 0.041(3) 0.041(3) 0.047(3) 0.007(2) -0.003(2) -0.007(2)
C29 0.031(2) 0.035(3) 0.030(2) 0.0037(16) 0.0044(17) 0.0003(17)
C30 0.033(2) 0.045(3) 0.044(3) 0.007(2) 0.008(2) -0.004(2)
C31 0.040(3) 0.062(3) 0.057(3) 0.003(3) 0.009(2) -0.015(2)
C32 0.033(2) 0.068(4) 0.054(3) 0.015(2) 0.018(2) 0.006(2)
C33 0.052(3) 0.077(4) 0.039(3) 0.001(3) 0.015(2) 0.013(3)
C34 0.035(2) 0.064(4) 0.034(2) 0.002(2) 0.0062(18) -0.002(2)
C35 0.033(2) 0.032(2) 0.025(2) 0.0012(17) 0.0014(17) -0.0005(18)
C36 0.042(3) 0.041(3) 0.040(2) -0.006(2) 0.012(2) 0.002(2)
C37 0.057(3) 0.031(2) 0.049(3) -0.009(2) 0.008(2) -0.004(2)
C38 0.038(2) 0.032(2) 0.036(2) -0.0051(19) 0.0030(19) -0.0056(19)
C39 0.0228(19) 0.034(2) 0.035(2) -0.0035(17) 0.0017(17) -0.0064(16)
C40 0.027(2) 0.031(2) 0.030(2) -0.0009(17) 0.0082(17) -0.0034(17)
C41 0.023(2) 0.034(2) 0.038(2) 0.0009(19) 0.0070(17) -0.0008(17)
C42 0.031(2) 0.048(3) 0.042(3) -0.004(2) 0.006(2) -0.001(2)
C43 0.038(3) 0.076(4) 0.037(3) 0.006(2) 0.002(2) -0.010(3)
C44 0.042(3) 0.056(3) 0.065(3) 0.028(3) -0.007(2) 0.000(3)
C45 0.062(3) 0.041(3) 0.085(4) 0.008(3) 0.004(3) 0.011(3)
C46 0.046(3) 0.039(3) 0.050(3) 0.003(2) 0.001(2) 0.006(2)
C47 0.024(2) 0.035(2) 0.043(2) 0.003(2) 0.0096(17) -0.0008(18)
C48 0.039(2) 0.033(3) 0.051(3) -0.001(2) 0.010(2) -0.0039(19)
C49 0.055(3) 0.033(3) 0.066(3) 0.007(2) 0.023(3) -0.005(2)
C50 0.051(3) 0.041(3) 0.061(3) 0.018(2) 0.023(3) 0.005(2)
C51 0.039(2) 0.051(3) 0.045(3) 0.007(2) 0.012(2) 0.005(2)
C52 0.037(2) 0.034(2) 0.040(2) 0.0007(19) 0.0078(19) -0.0060(19)
C53 0.076(5) 0.168(9) 0.115(6) -0.053(7) 0.018(4) -0.017(6)
O1 0.044(2) 0.086(3) 0.147(5) -0.008(3) 0.014(3) 0.001(2)
C54 0.052(4) 0.129(7) 0.170(9) -0.007(7) 0.046(5) 0.007(5)
C55 0.151(9) 0.086(6) 0.146(9) 0.037(6) 0.098(8) 0.045(6)
O2 0.079(3) 0.110(4) 0.064(3) 0.010(3) 0.023(2) 0.021(3)
C56 0.117(7) 0.202(12) 0.097(6) -0.074(7) -0.011(5) 0.068(7)

loop_
_atom_type_symbol
_atom_type_description
_atom_type_scat_dispersion_real
_atom_type_scat_dispersion_imag
_atom_type_scat_source
C C 0.0033 0.0016 'International Tables Vol C Tables 4.2.6.8 and 6.1.1.4'
H H 0.0000 0.0000 'International Tables Vol C Tables 4.2.6.8 and 6.1.1.4'
N N 0.0061 0.0033 'International Tables Vol C Tables 4.2.6.8 and 6.1.1.4'
O O 0.0106 0.0060 'International Tables Vol C Tables 4.2.6.8 and 6.1.1.4'
K K 0.2009 0.2494 'International Tables Vol C Tables 4.2.6.8 and 6.1.1.4'
Ti Ti 0.2776 0.4457 'International Tables Vol C Tables 4.2.6.8 and 6.1.1.4'

loop_
_geom_angle_atom_site_label_1
_geom_angle_atom_site_label_2
_geom_angle_atom_site_label_3
_geom_angle
N1 Ti1 N3 107.62(17)
N1 Ti1 C39 111.91(18)
N3 Ti1 C39 117.68(15)
N1 Ti1 C40 97.33(17)
N3 Ti1 C40 91.20(16)
C39 Ti1 C40 38.67(18)
N1 Ti1 N2 80.92(16)
N3 Ti1 N2 86.57(14)
C39 Ti1 N2 144.74(16)
C40 Ti1 N2 176.59(14)
N1 Ti1 C18 74.01(16)
N3 Ti1 C18 121.56(15)
C39 Ti1 C18 114.54(18)
C40 Ti1 C18 147.24(15)
N2 Ti1 C18 35.07(14)
N1 Ti1 C21 113.96(17)
N3 Ti1 C21 73.03(18)
C39 Ti1 C21 125.85(16)
C40 Ti1 C21 147.85(14)
N2 Ti1 C21 33.35(12)
C18 Ti1 C21 55.80(16)
N1 Ti1 C19 103.13(14)
N3 Ti1 C19 127.96(15)
C39 Ti1 C19 86.74(16)
C40 Ti1 C19 125.32(15)
N2 Ti1 C19 58.05(13)
C18 Ti1 C19 34.52(15)
C21 Ti1 C19 56.27(14)
N1 Ti1 C20 130.19(14)
N3 Ti1 C20 95.85(19)
C39 Ti1 C20 93.44(16)
C40 Ti1 C20 126.05(15)
N2 Ti1 C20 56.84(13)
C18 Ti1 C20 56.34(16)
C21 Ti1 C20 33.71(14)
C19 Ti1 C20 33.95(14)
N1 Ti1 K1 56.19(12)
N3 Ti1 K1 62.15(10)
C39 Ti1 K1 163.74(12)
C40 Ti1 K1 127.11(15)
N2 Ti1 K1 49.50(13)
C18 Ti1 K1 74.73(16)
C21 Ti1 K1 70.33(13)
C19 Ti1 K1 106.16(13)
C20 Ti1 K1 102.79(12)
O1 K1 O2 59.79(18)
O1 K1 N2 99.75(16)
O2 K1 N2 139.16(13)
O1 K1 C1 130.02(17)
O2 K1 C1 139.03(15)
N2 K1 C1 81.69(12)
O1 K1 C2 106.52(16)
O2 K1 C2 123.59(14)
N2 K1 C2 95.07(11)
C1 K1 C2 25.37(11)
O1 K1 N1 124.74(16)
O2 K1 N1 164.48(12)
N2 K1 N1 56.36(10)
C1 K1 N1 25.59(11)
C2 K1 N1 42.18(11)
O1 K1 C4 99.29(16)
O2 K1 C4 153.21(12)
N2 K1 C4 55.08(12)
C1 K1 C4 41.49(13)
C2 K1 C4 41.88(14)
N1 K1 C4 25.45(9)
O1 K1 C3 88.68(15)
O2 K1 C3 129.84(13)
N2 K1 C3 79.35(12)
C1 K1 C3 42.04(13)
C2 K1 C3 26.14(12)
N1 K1 C3 42.17(11)
C4 K1 C3 25.29(11)
O1 K1 C35 128.92(16)
O2 K1 C35 104.91(17)
N2 K1 C35 58.43(11)
C1 K1 C35 94.60(17)
C2 K1 C35 119.95(16)
N1 K1 C35 83.58(16)
C4 K1 C35 101.42(15)
C3 K1 C35 125.03(14)
O1 K1 C36 126.65(16)
O2 K1 C36 84.03(17)
N2 K1 C36 82.37(12)
C1 K1 C36 103.19(17)
C2 K1 C36 126.52(16)
N1 K1 C36 100.86(16)
C4 K1 C36 122.75(14)
C3 K1 C36 142.58(14)
C35 K1 C36 24.22(12)
O1 K1 N3 149.96(14)
O2 K1 N3 123.35(15)
N2 K1 N3 57.18(10)
C1 K1 N3 69.99(15)
C2 K1 N3 95.35(13)
N1 K1 N3 61.54(14)
C4 K1 N3 83.27(12)
C3 K1 N3 103.70(12)
C35 K1 N3 24.62(10)
C36 K1 N3 39.68(10)
O1 K1 C55 44.5(2)
O2 K1 C55 21.16(18)
N2 K1 C55 119.98(16)
C1 K1 C55 157.05(17)
C2 K1 C55 134.89(19)
N1 K1 C55 169.2(2)
C4 K1 C55 143.8(2)
C3 K1 C55 129.2(2)
C35 K1 C55 103.2(2)
C36 K1 C55 88.2(3)
N3 K1 C55 126.6(2)
C1 N1 C4 106.4(3)
C1 N1 Ti1 125.8(3)
C4 N1 Ti1 121.9(3)
C1 N1 K1 76.2(2)
C4 N1 K1 77.5(2)
Ti1 N1 K1 90.76(17)
C21 N2 C18 106.8(3)
C21 N2 Ti1 76.7(2)
C18 N2 Ti1 72.7(2)
C21 N2 K1 119.3(3)
C18 N2 K1 126.8(3)
Ti1 N2 K1 92.65(15)
C38 N3 C35 105.5(3)
C38 N3 Ti1 124.2(3)
C35 N3 Ti1 123.2(3)
C38 N3 K1 87.3(2)
C35 N3 K1 70.6(2)
Ti1 N3 K1 84.93(12)
C2 C1 N1 109.9(4)
C2 C1 K1 78.2(3)
N1 C1 K1 78.2(2)
C1 C2 C3 107.2(4)
C1 C2 K1 76.4(3)
C3 C2 K1 78.1(2)
C4 C3 C2 106.2(4)
C4 C3 K1 76.5(2)
C2 C3 K1 75.8(2)
C3 C4 N1 110.2(4)
C3 C4 C5 134.4(4)
N1 C4 C5 115.2(3)
C3 C4 K1 78.2(3)
N1 C4 K1 77.0(2)
C5 C4 K1 115.6(2)
C4 C5 C18 103.7(3)
C4 C5 C12 110.6(3)
C18 C5 C12 110.1(3)
C4 C5 C6 113.3(3)
C18 C5 C6 111.6(3)
C12 C5 C6 107.5(3)
C11 C6 C7 118.2(4)
C11 C6 C5 119.8(4)
C7 C6 C5 121.7(4)
C6 C7 C8 120.1(5)
C9 C8 C7 120.7(5)
C8 C9 C10 119.0(5)
C11 C10 C9 119.6(4)
C10 C11 C6 122.2(4)
C13 C12 C17 117.7(4)
C13 C12 C5 122.0(4)
C17 C12 C5 120.2(4)
C12 C13 C14 121.0(4)
C15 C14 C13 120.6(4)
C14 C15 C16 119.3(4)
C17 C16 C15 119.8(4)
C16 C17 C12 121.5(4)
N2 C18 C19 109.9(3)
N2 C18 C5 117.9(3)
C19 C18 C5 131.7(4)
N2 C18 Ti1 72.2(2)
C19 C18 Ti1 76.3(3)
C5 C18 Ti1 111.9(2)
C18 C19 C20 105.7(4)
C18 C19 Ti1 69.2(2)
C20 C19 Ti1 74.2(2)
C21 C20 C19 107.0(3)
C21 C20 Ti1 71.4(2)
C19 C20 Ti1 71.8(2)
N2 C21 C20 110.5(3)
N2 C21 C22 120.7(4)
C20 C21 C22 128.1(3)
N2 C21 Ti1 69.9(2)
C20 C21 Ti1 74.9(2)
C22 C21 Ti1 114.0(3)
C21 C22 C35 105.3(3)
C21 C22 C29 112.6(3)
C35 C22 C29 109.1(3)
C21 C22 C23 110.1(3)
C35 C22 C23 111.5(3)
C29 C22 C23 108.2(3)
C24 C23 C28 117.6(4)
C24 C23 C22 122.8(4)
C28 C23 C22 119.5(4)
C23 C24 C25 121.2(5)
C26 C25 C24 120.7(5)
C25 C26 C27 118.2(4)
C28 C27 C26 121.4(5)
C27 C28 C23 120.8(5)
C30 C29 C34 117.2(4)
C30 C29 C22 124.3(4)
C34 C29 C22 118.5(4)
C31 C30 C29 120.8(5)
C32 C31 C30 121.4(5)
C31 C32 C33 119.0(5)
C32 C33 C34 120.2(5)
C33 C34 C29 121.5(4)
C36 C35 N3 109.6(4)
C36 C35 C22 133.7(4)
N3 C35 C22 116.6(3)
C36 C35 K1 84.4(3)
N3 C35 K1 84.8(3)
C22 C35 K1 102.0(2)
C35 C36 C37 106.8(4)
C35 C36 K1 71.4(2)
C37 C36 K1 87.8(3)
C38 C37 C36 107.5(4)
C37 C38 N3 110.6(4)
C41 C39 C40 125.4(4)
C41 C39 Ti1 114.2(3)
C40 C39 Ti1 72.8(2)
C39 C40 C47 121.5(4)
C39 C40 Ti1 68.6(2)
C47 C40 Ti1 125.4(3)
C46 C41 C42 115.6(4)
C46 C41 C39 120.1(4)
C42 C41 C39 124.3(4)
C43 C42 C41 122.0(5)
C44 C43 C42 121.0(5)
C45 C44 C43 119.1(5)
C44 C45 C46 121.0(5)
C45 C46 C41 121.4(5)
C48 C47 C52 116.4(4)
C48 C47 C40 120.3(4)
C52 C47 C40 123.2(4)
C49 C48 C47 122.2(5)
C50 C49 C48 120.4(5)
C49 C50 C51 119.2(4)
C52 C51 C50 120.7(5)
C51 C52 C47 121.1(4)
C53 O1 C54 112.0(6)
C53 O1 K1 129.3(5)
C54 O1 K1 116.9(5)
O1 C54 C55 111.0(6)
O2 C55 C54 106.9(7)
O2 C55 K1 50.7(4)
C54 C55 K1 83.4(4)
C55 O2 C56 108.3(8)
C55 O2 K1 108.1(5)
C56 O2 K1 115.8(4)

loop_
_geom_bond_atom_site_label_1
_geom_bond_atom_site_label_2
_geom_bond_distance
Ti1 N1 2.059(4)
Ti1 N3 2.059(4)
Ti1 C39 2.149(5)
Ti1 C40 2.205(5)
Ti1 N2 2.318(4)
Ti1 C18 2.325(5)
Ti1 C21 2.403(5)
Ti1 C19 2.417(6)
Ti1 C20 2.448(5)
Ti1 K1 3.774(5)
K1 O1 2.713(6)
K1 O2 2.809(5)
K1 N2 2.873(5)
K1 C1 3.112(6)
K1 C2 3.135(6)
K1 N1 3.136(5)
K1 C4 3.143(5)
K1 C3 3.165(7)
K1 C35 3.173(6)
K1 C36 3.332(6)
K1 N3 3.350(6)
K1 C55 3.449(9)
N1 C1 1.384(6)
N1 C4 1.383(5)
N2 C21 1.357(5)
N2 C18 1.399(5)
N3 C38 1.390(6)
N3 C35 1.402(5)
C1 C2 1.372(6)
C2 C3 1.425(6)
C3 C4 1.381(6)
C4 C5 1.514(7)
C5 C18 1.542(6)
C5 C12 1.543(6)
C5 C6 1.553(6)
C6 C11 1.382(6)
C6 C7 1.395(7)
C7 C8 1.389(7)
C8 C9 1.388(8)
C9 C10 1.395(8)
C10 C11 1.370(6)
C12 C13 1.388(6)
C12 C17 1.395(6)
C13 C14 1.376(7)
C14 C15 1.388(7)
C15 C16 1.379(7)
C16 C17 1.381(6)
C18 C19 1.410(6)
C19 C20 1.421(6)
C20 C21 1.407(6)
C21 C22 1.532(6)
C22 C35 1.531(6)
C22 C29 1.548(6)
C22 C23 1.556(6)
C23 C24 1.372(6)
C23 C28 1.391(7)
C24 C25 1.397(7)
C25 C26 1.369(7)
C26 C27 1.376(8)
C27 C28 1.378(7)
C29 C30 1.388(6)
C29 C34 1.398(6)
C30 C31 1.383(7)
C31 C32 1.371(8)
C32 C33 1.374(8)
C33 C34 1.387(7)
C35 C36 1.373(6)
C36 C37 1.419(7)
C37 C38 1.351(7)
C39 C41 1.447(6)
C39 C40 1.443(6)
C40 C47 1.482(6)
C41 C46 1.410(7)
C41 C42 1.409(6)
C42 C43 1.375(7)
C43 C44 1.377(8)
C44 C45 1.361(8)
C45 C46 1.396(7)
C47 C48 1.391(7)
C47 C52 1.409(6)
C48 C49 1.377(7)
C49 C50 1.371(8)
C50 C51 1.381(7)
C51 C52 1.380(7)
C53 O1 1.367(9)
O1 C54 1.441(9)
C54 C55 1.509(13)
C55 O2 1.310(10)
O2 C56 1.450(10)

loop_
_geom_torsion_atom_site_label_1
_geom_torsion_atom_site_label_2
_geom_torsion_atom_site_label_3
_geom_torsion_atom_site_label_4
_geom_torsion
N3 Ti1 N1 C1 -36.9(4)
C39 Ti1 N1 C1 93.9(3)
C40 Ti1 N1 C1 56.7(3)
N2 Ti1 N1 C1 -120.3(3)
C18 Ti1 N1 C1 -155.6(3)
C21 Ti1 N1 C1 -115.7(3)
C19 Ti1 N1 C1 -174.3(3)
C20 Ti1 N1 C1 -151.0(3)
K1 Ti1 N1 C1 -73.5(3)
N3 Ti1 N1 C4 112.4(3)
C39 Ti1 N1 C4 -116.8(3)
C40 Ti1 N1 C4 -154.0(3)
N2 Ti1 N1 C4 29.0(3)
C18 Ti1 N1 C4 -6.3(3)
C21 Ti1 N1 C4 33.6(3)
C19 Ti1 N1 C4 -25.1(3)
C20 Ti1 N1 C4 -1.7(4)
K1 Ti1 N1 C4 75.8(3)
N3 Ti1 N1 K1 36.63(14)
C39 Ti1 N1 K1 167.41(12)
C40 Ti1 N1 K1 130.24(15)
N2 Ti1 N1 K1 -46.80(13)
C18 Ti1 N1 K1 -82.08(15)
C21 Ti1 N1 K1 -42.18(17)
C19 Ti1 N1 K1 -100.82(14)
C20 Ti1 N1 K1 -77.5(2)
O1 K1 N1 C1 -111.3(3)
O2 K1 N1 C1 -9.3(6)
N2 K1 N1 C1 171.0(2)
C2 K1 N1 C1 -35.8(2)
C4 K1 N1 C1 -110.6(3)
C3 K1 N1 C1 -75.2(3)
C35 K1 N1 C1 114.9(2)
C36 K1 N1 C1 97.9(2)
N3 K1 N1 C1 103.3(2)
C55 K1 N1 C1 -115.6(9)
O1 K1 N1 C4 -0.7(3)
O2 K1 N1 C4 101.3(5)
N2 K1 N1 C4 -78.3(2)
C1 K1 N1 C4 110.6(3)
C2 K1 N1 C4 74.8(3)
C3 K1 N1 C4 35.5(2)
C35 K1 N1 C4 -134.4(2)
C36 K1 N1 C4 -151.5(2)
N3 K1 N1 C4 -146.0(2)
C55 K1 N1 C4 -4.9(9)
O1 K1 N1 Ti1 121.90(19)
O2 K1 N1 Ti1 -136.1(5)
N2 K1 N1 Ti1 44.25(11)
C1 K1 N1 Ti1 -126.8(3)
C2 K1 N1 Ti1 -162.6(2)
C4 K1 N1 Ti1 122.6(3)
C3 K1 N1 Ti1 158.1(2)
C35 K1 N1 Ti1 -11.84(12)
C36 K1 N1 Ti1 -28.88(14)
N3 K1 N1 Ti1 -23.43(10)
C55 K1 N1 Ti1 117.6(9)
N1 Ti1 N2 C21 172.3(3)
N3 Ti1 N2 C21 63.8(3)
C39 Ti1 N2 C21 -72.3(3)
C40 Ti1 N2 C21 113(2)
C18 Ti1 N2 C21 -112.6(3)
C19 Ti1 N2 C21 -75.9(3)
C20 Ti1 N2 C21 -35.4(2)
K1 Ti1 N2 C21 119.5(3)
N1 Ti1 N2 C18 -75.1(3)
N3 Ti1 N2 C18 176.5(2)
C39 Ti1 N2 C18 40.3(3)
C40 Ti1 N2 C18 -134(2)
C21 Ti1 N2 C18 112.6(3)
C19 Ti1 N2 C18 36.7(2)
C20 Ti1 N2 C18 77.2(3)
K1 Ti1 N2 C18 -127.9(2)
N1 Ti1 N2 K1 52.81(12)
N3 Ti1 N2 K1 -55.66(14)
C39 Ti1 N2 K1 168.2(2)
C40 Ti1 N2 K1 -6(2)
C18 Ti1 N2 K1 127.9(2)
C21 Ti1 N2 K1 -119.5(3)
C19 Ti1 N2 K1 164.56(16)
C20 Ti1 N2 K1 -154.93(17)
O1 K1 N2 C21 119.9(3)
O2 K1 N2 C21 65.5(3)
C1 K1 N2 C21 -110.7(3)
C2 K1 N2 C21 -132.3(3)
N1 K1 N2 C21 -114.6(3)
C4 K1 N2 C21 -145.5(3)
C3 K1 N2 C21 -153.3(3)
C35 K1 N2 C21 -10.1(2)
C36 K1 N2 C21 -6.1(3)
N3 K1 N2 C21 -39.2(2)
C55 K1 N2 C21 77.3(4)
O1 K1 N2 C18 -93.5(3)
O2 K1 N2 C18 -147.9(3)
C1 K1 N2 C18 35.9(3)
C2 K1 N2 C18 14.3(3)
N1 K1 N2 C18 32.0(3)
C4 K1 N2 C18 1.1(3)
C3 K1 N2 C18 -6.7(3)
C35 K1 N2 C18 136.5(3)
C36 K1 N2 C18 140.5(3)
N3 K1 N2 C18 107.4(3)
C55 K1 N2 C18 -136.1(4)
O1 K1 N2 Ti1 -163.79(15)
O2 K1 N2 Ti1 141.80(18)
C1 K1 N2 Ti1 -34.43(11)
C2 K1 N2 Ti1 -56.04(12)
N1 K1 N2 Ti1 -38.33(10)
C4 K1 N2 Ti1 -69.21(12)
C3 K1 N2 Ti1 -77.01(12)
C35 K1 N2 Ti1 66.22(15)
C36 K1 N2 Ti1 70.19(15)
N3 K1 N2 Ti1 37.07(12)
C55 K1 N2 Ti1 153.6(2)
N1 Ti1 N3 C38 49.2(3)
C39 Ti1 N3 C38 -78.3(4)
C40 Ti1 N3 C38 -48.9(3)
N2 Ti1 N3 C38 128.5(3)
C18 Ti1 N3 C38 130.9(3)
C21 Ti1 N3 C38 159.6(3)
C19 Ti1 N3 C38 172.5(3)
C20 Ti1 N3 C38 -175.3(3)
K1 Ti1 N3 C38 83.3(3)
N1 Ti1 N3 C35 -96.9(3)
C39 Ti1 N3 C35 135.6(3)
C40 Ti1 N3 C35 165.0(3)
N2 Ti1 N3 C35 -17.6(3)
C18 Ti1 N3 C35 -15.2(3)
C21 Ti1 N3 C35 13.5(3)
C19 Ti1 N3 C35 26.4(4)
C20 Ti1 N3 C35 38.6(3)
K1 Ti1 N3 C35 -62.8(3)
N1 Ti1 N3 K1 -34.10(13)
C39 Ti1 N3 K1 -161.61(14)
C40 Ti1 N3 K1 -132.18(14)
N2 Ti1 N3 K1 45.24(13)
C18 Ti1 N3 K1 47.61(17)
C21 Ti1 N3 K1 76.30(14)
C19 Ti1 N3 K1 89.26(17)
C20 Ti1 N3 K1 101.39(12)
O1 K1 N3 C38 147.9(3)
O2 K1 N3 C38 61.6(3)
N2 K1 N3 C38 -167.6(3)
C1 K1 N3 C38 -74.6(2)
C2 K1 N3 C38 -75.0(2)
N1 K1 N3 C38 -101.2(3)
C4 K1 N3 C38 -115.2(3)
C3 K1 N3 C38 -100.2(3)
C35 K1 N3 C38 107.4(3)
C36 K1 N3 C38 70.4(3)
C55 K1 N3 C38 87.2(3)
O1 K1 N3 C35 40.4(4)
O2 K1 N3 C35 -45.8(3)
N2 K1 N3 C35 85.0(2)
C1 K1 N3 C35 177.9(2)
C2 K1 N3 C35 177.6(2)
N1 K1 N3 C35 151.4(2)
C4 K1 N3 C35 137.4(2)
C3 K1 N3 C35 152.4(2)
C36 K1 N3 C35 -37.0(2)
C55 K1 N3 C35 -20.2(3)
O1 K1 N3 Ti1 -87.4(3)
O2 K1 N3 Ti1 -173.68(14)
N2 K1 N3 Ti1 -42.89(11)
C1 K1 N3 Ti1 50.08(14)
C2 K1 N3 Ti1 49.70(15)
N1 K1 N3 Ti1 23.52(10)
C4 K1 N3 Ti1 9.52(12)
C3 K1 N3 Ti1 24.55(14)
C35 K1 N3 Ti1 -127.9(3)
C36 K1 N3 Ti1 -164.9(2)
C55 K1 N3 Ti1 -148.1(2)
C4 N1 C1 C2 0.4(4)
Ti1 N1 C1 C2 153.5(3)
K1 N1 C1 C2 72.7(3)
C4 N1 C1 K1 -72.3(3)
Ti1 N1 C1 K1 80.8(3)
O1 K1 C1 C2 -25.3(3)
O2 K1 C1 C2 62.7(3)
N2 K1 C1 C2 -121.1(3)
N1 K1 C1 C2 -113.6(3)
C4 K1 C1 C2 -76.2(3)
C3 K1 C1 C2 -37.8(2)
C35 K1 C1 C2 -178.2(2)
C36 K1 C1 C2 158.8(2)
N3 K1 C1 C2 -179.1(3)
C55 K1 C1 C2 40.8(6)
O1 K1 C1 N1 88.2(3)
O2 K1 C1 N1 176.2(2)
N2 K1 C1 N1 -7.5(2)
C2 K1 C1 N1 113.6(3)
C4 K1 C1 N1 37.4(2)
C3 K1 C1 N1 75.7(3)
C35 K1 C1 N1 -64.7(2)
C36 K1 C1 N1 -87.6(2)
N3 K1 C1 N1 -65.5(2)
C55 K1 C1 N1 154.4(6)
N1 C1 C2 C3 0.1(5)
K1 C1 C2 C3 72.7(3)
N1 C1 C2 K1 -72.6(3)
O1 K1 C2 C1 160.0(3)
O2 K1 C2 C1 -135.6(3)
N2 K1 C2 C1 58.3(3)
N1 K1 C2 C1 36.1(2)
C4 K1 C2 C1 74.5(3)
C3 K1 C2 C1 111.3(4)
C35 K1 C2 C1 2.0(3)
C36 K1 C2 C1 -26.0(3)
N3 K1 C2 C1 0.8(2)
C55 K1 C2 C1 -158.9(3)
O1 K1 C2 C3 48.8(3)
O2 K1 C2 C3 113.1(3)
N2 K1 C2 C3 -53.0(3)
C1 K1 C2 C3 -111.3(4)
N1 K1 C2 C3 -75.1(3)
C4 K1 C2 C3 -36.7(2)
C35 K1 C2 C3 -109.2(3)
C36 K1 C2 C3 -137.2(2)
N3 K1 C2 C3 -110.4(2)
C55 K1 C2 C3 89.8(4)
C1 C2 C3 C4 -0.5(5)
K1 C2 C3 C4 71.1(3)
C1 C2 C3 K1 -71.5(3)
O1 K1 C3 C4 115.3(3)
O2 K1 C3 C4 162.8(3)
N2 K1 C3 C4 15.1(2)
C1 K1 C3 C4 -74.3(3)
C2 K1 C3 C4 -110.9(4)
N1 K1 C3 C4 -35.7(2)
C35 K1 C3 C4 -23.4(3)
C36 K1 C3 C4 -47.0(3)
N3 K1 C3 C4 -37.1(3)
C55 K1 C3 C4 135.3(3)
O1 K1 C3 C2 -133.9(3)
O2 K1 C3 C2 -86.3(3)
N2 K1 C3 C2 126.0(3)
C1 K1 C3 C2 36.6(2)
N1 K1 C3 C2 75.2(3)
C4 K1 C3 C2 110.9(4)
C35 K1 C3 C2 87.5(3)
C36 K1 C3 C2 63.9(3)
N3 K1 C3 C2 73.8(3)
C55 K1 C3 C2 -113.8(3)
C2 C3 C4 N1 0.7(4)
K1 C3 C4 N1 71.2(3)
C2 C3 C4 C5 175.1(4)
K1 C3 C4 C5 -114.4(4)
C2 C3 C4 K1 -70.5(3)
C1 N1 C4 C3 -0.7(4)
Ti1 N1 C4 C3 -155.1(3)
K1 N1 C4 C3 -72.1(3)
C1 N1 C4 C5 -176.2(3)
Ti1 N1 C4 C5 29.4(4)
K1 N1 C4 C5 112.4(3)
C1 N1 C4 K1 71.4(3)
Ti1 N1 C4 K1 -83.0(3)
O1 K1 C4 C3 -66.4(3)
O2 K1 C4 C3 -30.2(4)
N2 K1 C4 C3 -161.8(3)
C1 K1 C4 C3 76.6(3)
C2 K1 C4 C3 38.1(2)
N1 K1 C4 C3 114.2(4)
C35 K1 C4 C3 160.6(2)
C36 K1 C4 C3 148.1(2)
N3 K1 C4 C3 143.9(3)
C55 K1 C4 C3 -67.3(4)
O1 K1 C4 N1 179.4(2)
O2 K1 C4 N1 -144.4(3)
N2 K1 C4 N1 84.0(2)
C1 K1 C4 N1 -37.6(2)
C2 K1 C4 N1 -76.2(3)
C3 K1 C4 N1 -114.2(4)
C35 K1 C4 N1 46.4(2)
C36 K1 C4 N1 33.9(3)
N3 K1 C4 N1 29.7(2)
C55 K1 C4 N1 178.4(3)
O1 K1 C4 C5 67.5(3)
O2 K1 C4 C5 103.7(4)
N2 K1 C4 C5 -28.0(2)
C1 K1 C4 C5 -149.5(3)
C2 K1 C4 C5 171.9(3)
N1 K1 C4 C5 -111.9(3)
C3 K1 C4 C5 133.8(4)
C35 K1 C4 C5 -65.6(3)
C36 K1 C4 C5 -78.0(3)
N3 K1 C4 C5 -82.3(2)
C55 K1 C4 C5 66.5(4)
C3 C4 C5 C18 146.4(4)
N1 C4 C5 C18 -39.5(4)
K1 C4 C5 C18 47.6(3)
C3 C4 C5 C12 -95.6(5)
N1 C4 C5 C12 78.6(4)
K1 C4 C5 C12 165.7(2)
C3 C4 C5 C6 25.2(6)
N1 C4 C5 C6 -160.6(3)
K1 C4 C5 C6 -73.5(3)
C4 C5 C6 C11 -64.6(5)
C18 C5 C6 C11 178.8(4)
C12 C5 C6 C11 58.0(5)
C4 C5 C6 C7 121.7(5)
C18 C5 C6 C7 5.0(6)
C12 C5 C6 C7 -115.8(5)
C11 C6 C7 C8 2.4(8)
C5 C6 C7 C8 176.3(5)
C6 C7 C8 C9 0.8(10)
C7 C8 C9 C10 -2.2(10)
C8 C9 C10 C11 0.3(9)
C9 C10 C11 C6 3.1(8)
C7 C6 C11 C10 -4.4(7)
C5 C6 C11 C10 -178.4(4)
C4 C5 C12 C13 2.7(5)
C18 C5 C12 C13 116.8(4)
C6 C5 C12 C13 -121.5(4)
C4 C5 C12 C17 -179.8(4)
C18 C5 C12 C17 -65.8(5)
C6 C5 C12 C17 56.0(5)
C17 C12 C13 C14 0.7(7)
C5 C12 C13 C14 178.2(4)
C12 C13 C14 C15 1.0(7)
C13 C14 C15 C16 -2.5(8)
C14 C15 C16 C17 2.2(7)
C15 C16 C17 C12 -0.5(7)
C13 C12 C17 C16 -1.0(6)
C5 C12 C17 C16 -178.5(4)
C21 N2 C18 C19 2.2(4)
Ti1 N2 C18 C19 -67.6(3)
K1 N2 C18 C19 -147.7(3)
C21 N2 C18 C5 175.7(3)
Ti1 N2 C18 C5 105.9(3)
K1 N2 C18 C5 25.8(4)
C21 N2 C18 Ti1 69.8(3)
K1 N2 C18 Ti1 -80.1(2)
C4 C5 C18 N2 -47.9(4)
C12 C5 C18 N2 -166.4(3)
C6 C5 C18 N2 74.4(4)
C4 C5 C18 C19 123.9(4)
C12 C5 C18 C19 5.5(6)
C6 C5 C18 C19 -113.7(5)
C4 C5 C18 Ti1 32.9(3)
C12 C5 C18 Ti1 -85.5(3)
C6 C5 C18 Ti1 155.2(3)
N1 Ti1 C18 N2 97.0(3)
N3 Ti1 C18 N2 -4.1(3)
C39 Ti1 C18 N2 -155.8(2)
C40 Ti1 C18 N2 175.5(3)
C21 Ti1 C18 N2 -37.8(2)
C19 Ti1 C18 N2 -116.5(3)
C20 Ti1 C18 N2 -78.7(3)
K1 Ti1 C18 N2 38.48(19)
N1 Ti1 C18 C19 -146.5(3)
N3 Ti1 C18 C19 112.4(3)
C39 Ti1 C18 C19 -39.3(3)
C40 Ti1 C18 C19 -68.0(4)
N2 Ti1 C18 C19 116.5(3)
C21 Ti1 C18 C19 78.7(3)
C20 Ti1 C18 C19 37.8(2)
K1 Ti1 C18 C19 155.0(2)
N1 Ti1 C18 C5 -16.6(3)
N3 Ti1 C18 C5 -117.8(3)
C39 Ti1 C18 C5 90.6(3)
C40 Ti1 C18 C5 61.8(4)
N2 Ti1 C18 C5 -113.7(4)
C21 Ti1 C18 C5 -151.5(3)
C19 Ti1 C18 C5 129.8(4)
C20 Ti1 C18 C5 167.6(3)
K1 Ti1 C18 C5 -75.2(3)
N2 C18 C19 C20 -0.9(4)
C5 C18 C19 C20 -173.2(4)
Ti1 C18 C19 C20 -65.9(3)
N2 C18 C19 Ti1 65.0(3)
C5 C18 C19 Ti1 -107.4(4)
N1 Ti1 C19 C18 33.0(2)
N3 Ti1 C19 C18 -92.1(3)
C39 Ti1 C19 C18 144.8(3)
C40 Ti1 C19 C18 142.1(2)
N2 Ti1 C19 C18 -37.3(2)
C21 Ti1 C19 C18 -77.2(3)
C20 Ti1 C19 C18 -114.1(3)
K1 Ti1 C19 C18 -25.1(2)
N1 Ti1 C19 C20 147.2(2)
N3 Ti1 C19 C20 22.0(3)
C39 Ti1 C19 C20 -101.1(3)
C40 Ti1 C19 C20 -103.8(3)
N2 Ti1 C19 C20 76.8(2)
C18 Ti1 C19 C20 114.1(3)
C21 Ti1 C19 C20 36.9(2)
K1 Ti1 C19 C20 89.0(2)
C18 C19 C20 C21 -0.7(4)
Ti1 C19 C20 C21 -63.1(3)
C18 C19 C20 Ti1 62.4(3)
N1 Ti1 C20 C21 72.0(3)
N3 Ti1 C20 C21 -47.0(2)
C39 Ti1 C20 C21 -165.3(2)
C40 Ti1 C20 C21 -142.7(2)
N2 Ti1 C20 C21 35.1(2)
C18 Ti1 C20 C21 77.4(3)
C19 Ti1 C20 C21 115.8(3)
K1 Ti1 C20 C21 15.8(2)
N1 Ti1 C20 C19 -43.7(3)
N3 Ti1 C20 C19 -162.7(2)
C39 Ti1 C20 C19 79.0(3)
C40 Ti1 C20 C19 101.5(3)
N2 Ti1 C20 C19 -80.7(2)
C18 Ti1 C20 C19 -38.4(2)
C21 Ti1 C20 C19 -115.8(3)
K1 Ti1 C20 C19 -100.0(2)
C18 N2 C21 C20 -2.7(4)
Ti1 N2 C21 C20 64.4(3)
K1 N2 C21 C20 149.9(3)
C18 N2 C21 C22 -173.7(3)
Ti1 N2 C21 C22 -106.6(3)
K1 N2 C21 C22 -21.1(4)
C18 N2 C21 Ti1 -67.0(3)
K1 N2 C21 Ti1 85.5(2)
C19 C20 C21 N2 2.2(4)
Ti1 C20 C21 N2 -61.3(3)
C19 C20 C21 C22 172.3(4)
Ti1 C20 C21 C22 108.9(4)
C19 C20 C21 Ti1 63.4(3)
N1 Ti1 C21 N2 -8.3(3)
N3 Ti1 C21 N2 -110.5(3)
C39 Ti1 C21 N2 137.3(2)
C40 Ti1 C21 N2 -174.1(3)
C18 Ti1 C21 N2 39.9(2)
C19 Ti1 C21 N2 81.8(3)
C20 Ti1 C21 N2 119.0(3)
K1 Ti1 C21 N2 -44.7(2)
N1 Ti1 C21 C20 -127.3(2)
N3 Ti1 C21 C20 130.5(3)
C39 Ti1 C21 C20 18.3(3)
C40 Ti1 C21 C20 66.9(4)
N2 Ti1 C21 C20 -119.0(3)
C18 Ti1 C21 C20 -79.1(3)
C19 Ti1 C21 C20 -37.2(2)
K1 Ti1 C21 C20 -163.7(2)
N1 Ti1 C21 C22 107.3(3)
N3 Ti1 C21 C22 5.2(3)
C39 Ti1 C21 C22 -107.1(3)
C40 Ti1 C21 C22 -58.5(4)
N2 Ti1 C21 C22 115.6(4)
C18 Ti1 C21 C22 155.5(3)
C19 Ti1 C21 C22 -162.6(3)
C20 Ti1 C21 C22 -125.4(4)
K1 Ti1 C21 C22 71.0(3)
N2 C21 C22 C35 60.9(4)
C20 C21 C22 C35 -108.4(4)
Ti1 C21 C22 C35 -19.2(4)
N2 C21 C22 C29 -58.0(5)
C20 C21 C22 C29 132.7(4)
Ti1 C21 C22 C29 -138.0(3)
N2 C21 C22 C23 -178.8(3)
C20 C21 C22 C23 11.9(5)
Ti1 C21 C22 C23 101.2(3)
C21 C22 C23 C24 -106.5(4)
C35 C22 C23 C24 10.0(5)
C29 C22 C23 C24 130.0(4)
C21 C22 C23 C28 72.3(5)
C35 C22 C23 C28 -171.2(4)
C29 C22 C23 C28 -51.1(5)
C28 C23 C24 C25 1.5(6)
C22 C23 C24 C25 -179.6(4)
C23 C24 C25 C26 0.6(7)
C24 C25 C26 C27 -1.3(7)
C25 C26 C27 C28 0.0(8)
C26 C27 C28 C23 2.1(8)
C24 C23 C28 C27 -2.8(7)
C22 C23 C28 C27 178.3(4)
C21 C22 C29 C30 3.2(6)
C35 C22 C29 C30 -113.4(4)
C23 C22 C29 C30 125.1(4)
C21 C22 C29 C34 -177.4(4)
C35 C22 C29 C34 66.0(5)
C23 C22 C29 C34 -55.5(5)
C34 C29 C30 C31 0.4(7)
C22 C29 C30 C31 179.8(4)
C29 C30 C31 C32 -1.3(8)
C30 C31 C32 C33 2.0(8)
C31 C32 C33 C34 -1.9(8)
C32 C33 C34 C29 1.0(8)
C30 C29 C34 C33 -0.2(7)
C22 C29 C34 C33 -179.7(4)
C38 N3 C35 C36 0.7(4)
Ti1 N3 C35 C36 152.1(3)
K1 N3 C35 C36 82.2(3)
C38 N3 C35 C22 177.8(3)
Ti1 N3 C35 C22 -30.8(5)
K1 N3 C35 C22 -100.8(3)
C38 N3 C35 K1 -81.4(3)
Ti1 N3 C35 K1 70.0(2)
C21 C22 C35 C36 -153.4(5)
C29 C22 C35 C36 -32.2(6)
C23 C22 C35 C36 87.2(6)
C21 C22 C35 N3 30.5(4)
C29 C22 C35 N3 151.6(3)
C23 C22 C35 N3 -88.9(4)
C21 C22 C35 K1 -59.7(3)
C29 C22 C35 K1 61.5(3)
C23 C22 C35 K1 -179.1(2)
O1 K1 C35 C36 94.3(3)
O2 K1 C35 C36 31.3(3)
N2 K1 C35 C36 170.4(3)
C1 K1 C35 C36 -112.3(3)
C2 K1 C35 C36 -113.2(3)
N1 K1 C35 C36 -135.4(3)
C4 K1 C35 C36 -153.7(3)
C3 K1 C35 C36 -143.7(3)
N3 K1 C35 C36 -110.4(4)
C55 K1 C35 C36 53.1(3)
O1 K1 C35 N3 -155.3(2)
O2 K1 C35 N3 141.7(2)
N2 K1 C35 N3 -79.3(2)
C1 K1 C35 N3 -1.9(2)
C2 K1 C35 N3 -2.8(3)
N1 K1 C35 N3 -25.1(2)
C4 K1 C35 N3 -43.3(2)
C3 K1 C35 N3 -33.3(3)
C36 K1 C35 N3 110.4(4)
C55 K1 C35 N3 163.4(3)
O1 K1 C35 C22 -39.2(3)
O2 K1 C35 C22 -102.2(3)
N2 K1 C35 C22 36.8(2)
C1 K1 C35 C22 114.2(2)
C2 K1 C35 C22 113.3(2)
N1 K1 C35 C22 91.0(3)
C4 K1 C35 C22 72.8(3)
C3 K1 C35 C22 82.8(3)
C36 K1 C35 C22 -133.6(4)
N3 K1 C35 C22 116.1(4)
C55 K1 C35 C22 -80.5(3)
N3 C35 C36 C37 -0.7(5)
C22 C35 C36 C37 -177.0(4)
K1 C35 C36 C37 81.8(4)
N3 C35 C36 K1 -82.4(3)
C22 C35 C36 K1 101.3(5)
O1 K1 C36 C35 -104.8(3)
O2 K1 C36 C35 -149.7(3)
N2 K1 C36 C35 -8.3(2)
C1 K1 C36 C35 71.3(3)
C2 K1 C36 C35 82.4(3)
N1 K1 C36 C35 45.2(3)
C4 K1 C36 C35 31.1(3)
C3 K1 C36 C35 52.9(3)
N3 K1 C36 C35 37.7(2)
C55 K1 C36 C35 -128.8(3)
O1 K1 C36 C37 146.7(3)
O2 K1 C36 C37 101.8(3)
N2 K1 C36 C37 -116.8(3)
C1 K1 C36 C37 -37.2(3)
C2 K1 C36 C37 -26.1(3)
N1 K1 C36 C37 -63.3(3)
C4 K1 C36 C37 -77.4(3)
C3 K1 C36 C37 -55.6(4)
C35 K1 C36 C37 -108.5(4)
N3 K1 C36 C37 -70.8(3)
C55 K1 C36 C37 122.7(3)
C35 C36 C37 C38 0.4(5)
K1 C36 C37 C38 70.2(4)
C36 C37 C38 N3 0.1(5)
C35 N3 C38 C37 -0.5(5)
Ti1 N3 C38 C37 -151.5(3)
K1 N3 C38 C37 -69.5(4)
N1 Ti1 C39 C41 164.7(3)
N3 Ti1 C39 C41 -69.9(3)
C40 Ti1 C39 C41 -121.7(4)
N2 Ti1 C39 C41 58.8(4)
C18 Ti1 C39 C41 82.9(3)
C21 Ti1 C39 C41 18.5(4)
C19 Ti1 C39 C41 61.9(3)
C20 Ti1 C39 C41 28.6(3)
K1 Ti1 C39 C41 -155.0(3)
N1 Ti1 C39 C40 -73.6(3)
N3 Ti1 C39 C40 51.8(3)
N2 Ti1 C39 C40 -179.5(2)
C18 Ti1 C39 C40 -155.4(2)
C21 Ti1 C39 C40 140.3(2)
C19 Ti1 C39 C40 -176.4(3)
C20 Ti1 C39 C40 150.3(2)
K1 Ti1 C39 C40 -33.3(6)
C41 C39 C40 C47 -132.9(4)
Ti1 C39 C40 C47 119.3(4)
C41 C39 C40 Ti1 107.8(4)
N1 Ti1 C40 C39 116.2(3)
N3 Ti1 C40 C39 -135.9(3)
N2 Ti1 C40 C39 175(2)
C18 Ti1 C40 C39 44.5(4)
C21 Ti1 C40 C39 -76.9(4)
C19 Ti1 C40 C39 4.4(3)
C20 Ti1 C40 C39 -37.7(3)
K1 Ti1 C40 C39 168.9(2)
N1 Ti1 C40 C47 2.0(4)
N3 Ti1 C40 C47 109.9(4)
C39 Ti1 C40 C47 -114.2(4)
N2 Ti1 C40 C47 61(2)
C18 Ti1 C40 C47 -69.8(5)
C21 Ti1 C40 C47 168.9(3)
C19 Ti1 C40 C47 -109.8(3)
C20 Ti1 C40 C47 -152.0(3)
K1 Ti1 C40 C47 54.7(4)
C40 C39 C41 C46 156.0(4)
Ti1 C39 C41 C46 -118.6(4)
C40 C39 C41 C42 -27.4(6)
Ti1 C39 C41 C42 58.1(5)
C46 C41 C42 C43 0.7(6)
C39 C41 C42 C43 -176.1(4)
C41 C42 C43 C44 -1.0(7)
C42 C43 C44 C45 -0.4(8)
C43 C44 C45 C46 2.1(8)
C44 C45 C46 C41 -2.4(8)
C42 C41 C46 C45 1.0(7)
C39 C41 C46 C45 177.9(5)
C39 C40 C47 C48 158.6(4)
Ti1 C40 C47 C48 -116.6(4)
C39 C40 C47 C52 -17.9(6)
Ti1 C40 C47 C52 66.9(5)
C52 C47 C48 C49 2.4(6)
C40 C47 C48 C49 -174.3(4)
C47 C48 C49 C50 0.3(7)
C48 C49 C50 C51 -2.1(8)
C49 C50 C51 C52 1.3(7)
C50 C51 C52 C47 1.5(7)
C48 C47 C52 C51 -3.3(6)
C40 C47 C52 C51 173.4(4)
O2 K1 O1 C53 -158.1(8)
N2 K1 O1 C53 59.8(8)
C1 K1 O1 C53 -27.5(8)
C2 K1 O1 C53 -38.5(8)
N1 K1 O1 C53 4.2(8)
C4 K1 O1 C53 3.9(8)
C3 K1 O1 C53 -19.1(8)
C35 K1 O1 C53 116.9(8)
C36 K1 O1 C53 147.5(7)
N3 K1 O1 C53 96.6(8)
C55 K1 O1 C53 -176.9(8)
O2 K1 O1 C54 5.3(5)
N2 K1 O1 C54 -136.7(6)
C1 K1 O1 C54 136.0(6)
C2 K1 O1 C54 125.0(6)
N1 K1 O1 C54 167.7(5)
C4 K1 O1 C54 167.4(6)
C3 K1 O1 C54 144.4(6)
C35 K1 O1 C54 -79.6(6)
C36 K1 O1 C54 -49.0(6)
N3 K1 O1 C54 -100.0(6)
C55 K1 O1 C54 -13.4(6)
C53 O1 C54 C55 -170.2(8)
K1 O1 C54 C55 23.5(9)
O1 C54 C55 O2 -61.8(9)
O1 C54 C55 K1 -16.3(7)
O1 K1 C55 O2 129.7(7)
N2 K1 C55 O2 -158.3(5)
C1 K1 C55 O2 42.5(10)
C2 K1 C55 O2 65.8(7)
N1 K1 C55 O2 134.7(7)
C4 K1 C55 O2 131.1(5)
C3 K1 C55 O2 100.5(6)
C35 K1 C55 O2 -97.3(6)
C36 K1 C55 O2 -78.2(6)
N3 K1 C55 O2 -88.8(6)
O1 K1 C55 C54 11.5(5)
O2 K1 C55 C54 -118.2(8)
N2 K1 C55 C54 83.5(6)
C1 K1 C55 C54 -75.7(8)
C2 K1 C55 C54 -52.4(6)
N1 K1 C55 C54 16.4(12)
C4 K1 C55 C54 12.8(7)
C3 K1 C55 C54 -17.8(6)
C35 K1 C55 C54 144.5(5)
C36 K1 C55 C54 163.6(5)
N3 K1 C55 C54 153.0(5)
C54 C55 O2 C56 -167.7(6)
K1 C55 O2 C56 126.1(6)
C54 C55 O2 K1 66.2(7)
O1 K1 O2 C55 -38.6(6)
N2 K1 O2 C55 29.4(7)
C1 K1 O2 C55 -156.3(6)
C2 K1 O2 C55 -129.1(6)
N1 K1 O2 C55 -150.2(6)
C4 K1 O2 C55 -81.0(7)
C3 K1 O2 C55 -97.3(6)
C35 K1 O2 C55 88.0(6)
C36 K1 O2 C55 100.4(6)
N3 K1 O2 C55 106.0(6)
O1 K1 O2 C56 -160.3(7)
N2 K1 O2 C56 -92.2(7)
C1 K1 O2 C56 82.1(6)
C2 K1 O2 C56 109.2(6)
N1 K1 O2 C56 88.2(8)
C4 K1 O2 C56 157.3(6)
C3 K1 O2 C56 141.1(6)
C35 K1 O2 C56 -33.6(6)
C36 K1 O2 C56 -21.2(6)
N3 K1 O2 C56 -15.6(7)
C55 K1 O2 C56 -121.6(9)
